data_7230393
loop_
_publ_author_name
'Zhu, Huichao'
'Weng, Shiyin'
'Zhang, Hong'
'Yu, Haizhu'
'Kong, Lin'
'Zhong, Yulin'
'Tian, Yupeng'
'Yang, Jiaxiang'

_publ_section_title
;
 A novel carbazole derivative containing fluorobenzene unit:
 aggregation-induced fluorescence emission, polymorphism, mechanochromism
 and non-reversible thermo-stimulus fluorescence
;
_journal_issue 20
_journal_name_full CrystEngComm
_journal_page_first 2772
_journal_paper_doi 10.1039/C8CE00025E
_journal_volume 20
_journal_year 2018
_chemical_formula_sum 'C28 H22 F N3'
_chemical_formula_weight 419.49
_chemical_name_systematic 'zhu00010 '
_space_group_IT_number 19
_space_group_name_Hall 'P 2ac 2ab'
_space_group_name_H-M_alt 'P 21 21 21'
_symmetry_cell_setting orthorhombic
_symmetry_space_group_name_Hall 'P 2ac 2ab'
_symmetry_space_group_name_H-M 'P 21 21 21'
_atom_sites_solution_hydrogens geom
_atom_sites_solution_primary direct
_atom_sites_solution_secondary difmap
_audit_creation_method SHELXL-97
_audit_update_record
;
2016-10-22 deposited with the CCDC.
2018-03-29 downloaded from the CCDC.
;
_cell_angle_alpha 90.00
_cell_angle_beta 90.00
_cell_angle_gamma 90.00
_cell_formula_units_Z 4
_cell_length_a 8.7593(18)
_cell_length_b 13.386(4)
_cell_length_c 19.541(4)
_cell_measurement_reflns_used 7416
_cell_measurement_temperature 296(2)
_cell_measurement_theta_max 25.99
_cell_measurement_theta_min 2.55
_cell_volume 2291.2(10)
_computing_structure_refinement 'SHELXL-97 (Sheldrick, 1997)'
_computing_structure_solution 'SHELXS-97 (Sheldrick, 1990)'
_diffrn_ambient_temperature 296(2)
_diffrn_measured_fraction_theta_full 1.000
_diffrn_measured_fraction_theta_max 1.000
_diffrn_measurement_device_type 'CCD area detector'
_diffrn_radiation_monochromator graphite
_diffrn_radiation_source 'fine-focus sealed tube'
_diffrn_radiation_type MoK\a
_diffrn_radiation_wavelength 0.71073
_diffrn_reflns_av_R_equivalents 0.0199
_diffrn_reflns_av_sigmaI/netI 0.0168
_diffrn_reflns_limit_h_max 10
_diffrn_reflns_limit_h_min -10
_diffrn_reflns_limit_k_max 15
_diffrn_reflns_limit_k_min -15
_diffrn_reflns_limit_l_max 23
_diffrn_reflns_limit_l_min -21
_diffrn_reflns_number 16322
_diffrn_reflns_theta_full 25.00
_diffrn_reflns_theta_max 25.00
_diffrn_reflns_theta_min 1.84
_exptl_absorpt_coefficient_mu 0.078
_exptl_absorpt_correction_T_max 0.9869
_exptl_absorpt_correction_T_min 0.9854
_exptl_crystal_colour Yellow
_exptl_crystal_density_diffrn 1.216
_exptl_crystal_density_method 'not measured'
_exptl_crystal_description Rodlike
_exptl_crystal_F_000 880
_exptl_crystal_size_max 0.19
_exptl_crystal_size_mid 0.18
_exptl_crystal_size_min 0.17
_refine_diff_density_max 0.292
_refine_diff_density_min -0.149
_refine_diff_density_rms 0.026
_refine_ls_abs_structure_details 'Flack H D (1983), Acta Cryst. A39, 876-881'
_refine_ls_abs_structure_Flack 0.7(14)
_refine_ls_extinction_coef 0.0035(8)
_refine_ls_extinction_expression Fc^*^=kFc[1+0.001xFc^2^\l^3^/sin(2\q)]^-1/4^
_refine_ls_extinction_method SHELXL
_refine_ls_goodness_of_fit_ref 1.049
_refine_ls_hydrogen_treatment mixed
_refine_ls_matrix_type full
_refine_ls_number_parameters 291
_refine_ls_number_reflns 4029
_refine_ls_number_restraints 0
_refine_ls_restrained_S_all 1.049
_refine_ls_R_factor_all 0.0458
_refine_ls_R_factor_gt 0.0395
_refine_ls_shift/su_max 0.000
_refine_ls_shift/su_mean 0.000
_refine_ls_structure_factor_coef Fsqd
_refine_ls_weighting_details 'calc w=1/[\s^2^(Fo^2^)+(0.0538P)^2^+0.3840P] where P=(Fo^2^+2Fc^2^)/3'
_refine_ls_weighting_scheme calc
_refine_ls_wR_factor_gt 0.1048
_refine_ls_wR_factor_ref 0.1106
_reflns_number_gt 3564
_reflns_number_total 4029
_reflns_threshold_expression >2sigma(I)
_cod_data_source_file c8ce00025e2.cif
_cod_data_source_block zhu00010
_cod_depositor_comments
;
The following automatic conversions were performed:

'_symmetry_cell_setting' value 'Orthorhombic' changed to
'orthorhombic' according to
/home/data/users/saulius/crontab/automatic-downloads/rss-feeds/RSC/lib/dictionaries/cif_core.dic
dictionary named 'cif_core.dic' version 2.4.2 from 2011-04-26.

Automatic conversion script
Id: cif_fix_values 4973 2017-02-22 13:04:09Z antanas 

 Adding full bibliography for 7230393--7230394.cif.
;
_cod_original_cell_volume 2291.2(9)
_cod_original_sg_symbol_H-M 'P2(1)2(1)2(1) '
_cod_database_code 7230393

loop_
_symmetry_equiv_pos_as_xyz
'x, y, z'
'-x+1/2, -y, z+1/2'
'-x, y+1/2, -z+1/2'
'x+1/2, -y+1/2, -z'

loop_
_atom_site_label
_atom_site_type_symbol
_atom_site_fract_x
_atom_site_fract_y
_atom_site_fract_z
_atom_site_U_iso_or_equiv
_atom_site_adp_type
_atom_site_occupancy
_atom_site_symmetry_multiplicity
_atom_site_calc_flag
_atom_site_refinement_flags
C1 C 0.9269(2) 0.54824(14) -0.10205(10) 0.0549(5) Uani 1 1 d .
C2 C 0.8379(3) 0.55693(17) -0.16096(11) 0.0654(6) Uani 1 1 d .
H2 H 0.8109 0.6195 -0.1778 0.078 Uiso 1 1 calc R
C6 C 0.9666(3) 0.45256(15) -0.07820(11) 0.0634(5) Uani 1 1 d .
C5 C 0.9195(4) 0.36636(18) -0.11200(14) 0.0845(8) Uani 1 1 d .
H5 H 0.9464 0.3033 -0.0962 0.101 Uiso 1 1 calc R
C3 C 0.7908(3) 0.4710(2) -0.19383(13) 0.0817(7) Uani 1 1 d .
H3 H 0.7304 0.4759 -0.2328 0.098 Uiso 1 1 calc R
C4 C 0.8318(4) 0.3782(2) -0.16969(15) 0.0900(8) Uani 1 1 d .
H4 H 0.7990 0.3217 -0.1932 0.108 Uiso 1 1 calc R
C9 C 1.0270(4) 0.3237(2) 0.06725(17) 0.1066(10) Uani 1 1 d .
H9A H 0.9353 0.3018 0.0438 0.128 Uiso 1 1 calc R
H9B H 1.0811 0.2645 0.0825 0.128 Uiso 1 1 calc R
C10 C 1.1270(4) 0.37964(17) 0.01680(15) 0.0840(8) Uani 1 1 d .
H10A H 1.2150 0.4054 0.0412 0.101 Uiso 1 1 calc R
H10B H 1.1641 0.3325 -0.0170 0.101 Uiso 1 1 calc R
C8 C 0.9836(4) 0.3807(2) 0.12594(19) 0.1129(11) Uani 1 1 d .
H8A H 0.9206 0.4365 0.1116 0.136 Uiso 1 1 calc R
H8B H 1.0744 0.4075 0.1476 0.136 Uiso 1 1 calc R
C7 C 0.8933(6) 0.3159(3) 0.1789(2) 0.1453(16) Uani 1 1 d .
H7A H 0.8071 0.2856 0.1568 0.218 Uiso 1 1 calc R
H7B H 0.8586 0.3576 0.2157 0.218 Uiso 1 1 calc R
H7C H 0.9590 0.2647 0.1968 0.218 Uiso 1 1 calc R
C15 C 0.9972(2) 0.72276(13) -0.05187(9) 0.0479(4) Uani 1 1 d .
H15 H 0.9558 0.7606 -0.0872 0.057 Uiso 1 1 calc R
C11 C 1.0673(2) 0.56305(14) -0.00393(10) 0.0531(5) Uani 1 1 d .
C16 C 1.0628(2) 0.76928(12) 0.00434(9) 0.0462(4) Uani 1 1 d .
C14 C 0.9940(2) 0.61887(13) -0.05494(9) 0.0475(4) Uani 1 1 d .
C12 C 1.1356(2) 0.60881(14) 0.05186(11) 0.0577(5) Uani 1 1 d .
H12 H 1.1847 0.5713 0.0853 0.069 Uiso 1 1 calc R
C13 C 1.1286(2) 0.71141(14) 0.05628(10) 0.0532(5) Uani 1 1 d .
H13 H 1.1686 0.7430 0.0947 0.064 Uiso 1 1 calc R
C20 C 1.0601(2) 0.87955(13) 0.00960(9) 0.0479(4) Uani 1 1 d .
C19 C 1.1215(2) 0.93632(13) -0.04160(10) 0.0501(4) Uani 1 1 d .
C17 C 1.2073(2) 0.89557(14) -0.09740(10) 0.0524(4) Uani 1 1 d .
C18 C 1.1030(3) 1.04243(15) -0.04374(12) 0.0669(6) Uani 1 1 d .
C21 C 0.9893(2) 0.92795(15) 0.06749(10) 0.0553(5) Uani 1 1 d .
H21 H 1.0080 0.9957 0.0737 0.066 Uiso 1 1 calc R
C22 C 0.8993(2) 0.88264(15) 0.11258(10) 0.0562(5) Uani 1 1 d .
H22 H 0.8841 0.8145 0.1065 0.067 Uiso 1 1 calc R
C23 C 0.8214(2) 0.92876(16) 0.17088(10) 0.0577(5) Uani 1 1 d .
C26 C 0.7273(3) 0.87227(19) 0.21128(11) 0.0701(6) Uani 1 1 d .
H26 H 0.7169 0.8045 0.2018 0.084 Uiso 1 1 calc R
C28 C 0.6640(3) 1.0112(2) 0.27800(11) 0.0781(7) Uani 1 1 d .
C27 C 0.6472(3) 0.9127(2) 0.26579(12) 0.0804(7) Uani 1 1 d .
H27 H 0.5841 0.8733 0.2929 0.096 Uiso 1 1 calc R
C24 C 0.8359(4) 1.0295(2) 0.18639(14) 0.0953(9) Uani 1 1 d .
H24 H 0.9000 1.0696 0.1602 0.114 Uiso 1 1 calc R
C25 C 0.7562(4) 1.0704(2) 0.24016(15) 0.1067(11) Uani 1 1 d .
H25 H 0.7656 1.1379 0.2504 0.128 Uiso 1 1 calc R
N1 N 1.0541(2) 0.46234(12) -0.01899(10) 0.0661(5) Uani 1 1 d .
N2 N 1.2785(2) 0.86621(14) -0.14215(10) 0.0702(5) Uani 1 1 d .
N3 N 1.0848(4) 1.12655(15) -0.04627(14) 0.1063(8) Uani 1 1 d .
F1 F 0.5857(2) 1.05400(15) 0.33066(7) 0.1120(6) Uani 1 1 d .

loop_
_atom_site_aniso_label
_atom_site_aniso_U_11
_atom_site_aniso_U_22
_atom_site_aniso_U_33
_atom_site_aniso_U_23
_atom_site_aniso_U_13
_atom_site_aniso_U_12
C1 0.0575(11) 0.0484(10) 0.0588(11) -0.0093(9) 0.0101(9) -0.0038(9)
C2 0.0718(13) 0.0645(13) 0.0599(12) -0.0159(10) 0.0016(11) -0.0064(11)
C6 0.0716(13) 0.0478(11) 0.0707(13) -0.0116(10) 0.0101(11) -0.0078(10)
C5 0.108(2) 0.0502(12) 0.0957(18) -0.0172(12) 0.0122(17) -0.0079(13)
C3 0.0898(17) 0.0836(18) 0.0717(14) -0.0277(14) 0.0013(13) -0.0152(14)
C4 0.110(2) 0.0651(15) 0.0945(19) -0.0336(14) 0.0081(17) -0.0211(15)
C9 0.136(3) 0.0708(17) 0.113(2) 0.0147(17) -0.011(2) 0.0043(18)
C10 0.0968(19) 0.0470(11) 0.1082(19) 0.0038(13) -0.0035(16) 0.0098(13)
C8 0.128(3) 0.0691(17) 0.142(3) 0.0026(19) -0.008(2) 0.0000(18)
C7 0.195(4) 0.110(3) 0.130(3) 0.001(2) 0.041(3) -0.032(3)
C15 0.0483(10) 0.0434(9) 0.0520(10) -0.0017(8) 0.0014(8) 0.0016(8)
C11 0.0544(11) 0.0418(9) 0.0631(11) -0.0032(8) 0.0053(10) -0.0002(8)
C16 0.0439(10) 0.0428(9) 0.0520(10) -0.0055(8) 0.0016(8) -0.0024(8)
C14 0.0473(10) 0.0420(9) 0.0533(10) -0.0074(8) 0.0059(8) -0.0020(7)
C12 0.0580(12) 0.0491(10) 0.0659(12) 0.0055(9) -0.0066(10) 0.0035(9)
C13 0.0525(11) 0.0503(10) 0.0569(11) -0.0038(8) -0.0051(9) -0.0013(9)
C20 0.0473(10) 0.0422(9) 0.0542(10) -0.0052(8) -0.0040(8) -0.0006(8)
C19 0.0567(11) 0.0375(9) 0.0560(10) -0.0051(8) -0.0011(9) 0.0029(8)
C17 0.0593(11) 0.0396(9) 0.0582(11) 0.0034(8) 0.0009(10) 0.0013(8)
C18 0.0835(15) 0.0435(11) 0.0737(13) -0.0035(10) 0.0122(12) 0.0001(10)
C21 0.0646(12) 0.0421(9) 0.0592(11) -0.0101(8) 0.0016(10) -0.0038(9)
C22 0.0579(11) 0.0491(10) 0.0615(11) -0.0112(9) 0.0006(10) -0.0038(9)
C23 0.0581(12) 0.0603(11) 0.0546(11) -0.0088(9) 0.0021(9) 0.0015(9)
C26 0.0723(14) 0.0747(15) 0.0633(13) -0.0064(11) 0.0041(12) -0.0061(12)
C28 0.0708(15) 0.106(2) 0.0575(13) -0.0162(13) 0.0056(12) 0.0172(14)
C27 0.0747(15) 0.106(2) 0.0602(13) -0.0087(13) 0.0084(12) -0.0093(15)
C24 0.128(2) 0.0676(15) 0.0908(18) -0.0176(14) 0.0448(17) -0.0103(16)
C25 0.146(3) 0.0739(17) 0.100(2) -0.0268(15) 0.043(2) 0.0025(18)
N1 0.0799(12) 0.0373(8) 0.0810(12) -0.0014(8) -0.0004(10) 0.0023(9)
N2 0.0842(13) 0.0602(11) 0.0662(11) 0.0025(9) 0.0137(10) 0.0111(10)
N3 0.149(2) 0.0453(11) 0.1245(19) 0.0016(12) 0.0281(18) 0.0098(13)
F1 0.1077(12) 0.1534(15) 0.0749(9) -0.0356(10) 0.0240(9) 0.0231(11)

loop_
_atom_type_symbol
_atom_type_description
_atom_type_scat_dispersion_real
_atom_type_scat_dispersion_imag
_atom_type_scat_source
C C 0.0033 0.0016 'International Tables Vol C Tables 4.2.6.8 and 6.1.1.4'
H H 0.0000 0.0000 'International Tables Vol C Tables 4.2.6.8 and 6.1.1.4'
N N 0.0061 0.0033 'International Tables Vol C Tables 4.2.6.8 and 6.1.1.4'
F F 0.0171 0.0103 'International Tables Vol C Tables 4.2.6.8 and 6.1.1.4'

loop_
_geom_angle_atom_site_label_1
_geom_angle_atom_site_label_2
_geom_angle_atom_site_label_3
_geom_angle
C2 C1 C6 119.19(19)
C2 C1 C14 134.31(19)
C6 C1 C14 106.50(18)
C3 C2 C1 118.8(2)
C3 C2 H2 120.6
C1 C2 H2 120.6
N1 C6 C5 129.4(2)
N1 C6 C1 109.00(17)
C5 C6 C1 121.6(2)
C4 C5 C6 117.3(2)
C4 C5 H5 121.3
C6 C5 H5 121.3
C4 C3 C2 120.9(2)
C4 C3 H3 119.5
C2 C3 H3 119.5
C5 C4 C3 122.1(2)
C5 C4 H4 118.9
C3 C4 H4 118.9
C8 C9 C10 114.3(3)
C8 C9 H9A 108.7
C10 C9 H9A 108.7
C8 C9 H9B 108.7
C10 C9 H9B 108.7
H9A C9 H9B 107.6
N1 C10 C9 115.7(2)
N1 C10 H10A 108.3
C9 C10 H10A 108.3
N1 C10 H10B 108.3
C9 C10 H10B 108.3
H10A C10 H10B 107.4
C9 C8 C7 111.7(3)
C9 C8 H8A 109.3
C7 C8 H8A 109.3
C9 C8 H8B 109.3
C7 C8 H8B 109.3
H8A C8 H8B 107.9
C8 C7 H7A 109.5
C8 C7 H7B 109.5
H7A C7 H7B 109.5
C8 C7 H7C 109.5
H7A C7 H7C 109.5
H7B C7 H7C 109.5
C16 C15 C14 119.40(17)
C16 C15 H15 120.3
C14 C15 H15 120.3
N1 C11 C12 129.30(18)
N1 C11 C14 109.25(17)
C12 C11 C14 121.43(16)
C15 C16 C13 119.73(16)
C15 C16 C20 119.75(17)
C13 C16 C20 120.52(16)
C15 C14 C11 119.51(17)
C15 C14 C1 133.59(18)
C11 C14 C1 106.90(16)
C13 C12 C11 118.08(18)
C13 C12 H12 121.0
C11 C12 H12 121.0
C12 C13 C16 121.62(18)
C12 C13 H13 119.2
C16 C13 H13 119.2
C19 C20 C21 119.54(16)
C19 C20 C16 119.85(16)
C21 C20 C16 120.59(16)
C20 C19 C18 121.96(18)
C20 C19 C17 123.49(16)
C18 C19 C17 114.55(18)
N2 C17 C19 177.5(2)
N3 C18 C19 178.3(3)
C22 C21 C20 124.74(17)
C22 C21 H21 117.6
C20 C21 H21 117.6
C21 C22 C23 126.86(18)
C21 C22 H22 116.6
C23 C22 H22 116.6
C26 C23 C24 117.8(2)
C26 C23 C22 119.75(19)
C24 C23 C22 122.5(2)
C23 C26 C27 122.2(2)
C23 C26 H26 118.9
C27 C26 H26 118.9
C27 C28 C25 122.8(2)
C27 C28 F1 119.4(3)
C25 C28 F1 117.8(3)
C28 C27 C26 117.6(2)
C28 C27 H27 121.2
C26 C27 H27 121.2
C25 C24 C23 120.5(3)
C25 C24 H24 119.8
C23 C24 H24 119.8
C28 C25 C24 119.2(3)
C28 C25 H25 120.4
C24 C25 H25 120.4
C11 N1 C6 108.29(17)
C11 N1 C10 127.0(2)
C6 N1 C10 124.61(18)

loop_
_geom_bond_atom_site_label_1
_geom_bond_atom_site_label_2
_geom_bond_distance
C1 C2 1.395(3)
C1 C6 1.407(3)
C1 C14 1.445(3)
C2 C3 1.380(3)
C2 H2 0.9300
C6 N1 1.394(3)
C6 C5 1.392(3)
C5 C4 1.374(4)
C5 H5 0.9300
C3 C4 1.377(4)
C3 H3 0.9300
C4 H4 0.9300
C9 C8 1.429(4)
C9 C10 1.517(4)
C9 H9A 0.9700
C9 H9B 0.9700
C10 N1 1.457(3)
C10 H10A 0.9700
C10 H10B 0.9700
C8 C7 1.565(5)
C8 H8A 0.9700
C8 H8B 0.9700
C7 H7A 0.9600
C7 H7B 0.9600
C7 H7C 0.9600
C15 C16 1.387(3)
C15 C14 1.392(3)
C15 H15 0.9300
C11 N1 1.385(2)
C11 C12 1.386(3)
C11 C14 1.402(3)
C16 C13 1.401(3)
C16 C20 1.480(2)
C12 C13 1.377(3)
C12 H12 0.9300
C13 H13 0.9300
C20 C19 1.366(3)
C20 C21 1.444(3)
C19 C18 1.430(3)
C19 C17 1.432(3)
C17 N2 1.144(3)
C18 N3 1.138(3)
C21 C22 1.329(3)
C21 H21 0.9300
C22 C23 1.464(3)
C22 H22 0.9300
C23 C26 1.369(3)
C23 C24 1.388(3)
C26 C27 1.386(3)
C26 H26 0.9300
C28 C27 1.347(4)
C28 C25 1.352(4)
C28 F1 1.363(3)
C27 H27 0.9300
C24 C25 1.375(4)
C24 H24 0.9300
C25 H25 0.9300

loop_
_geom_torsion_atom_site_label_1
_geom_torsion_atom_site_label_2
_geom_torsion_atom_site_label_3
_geom_torsion_atom_site_label_4
_geom_torsion
C6 C1 C2 C3 0.4(3)
C14 C1 C2 C3 -179.2(2)
C2 C1 C6 N1 -179.61(18)
C14 C1 C6 N1 0.1(2)
C2 C1 C6 C5 0.1(3)
C14 C1 C6 C5 179.8(2)
N1 C6 C5 C4 179.4(2)
C1 C6 C5 C4 -0.3(4)
C1 C2 C3 C4 -0.8(4)
C6 C5 C4 C3 -0.1(4)
C2 C3 C4 C5 0.6(4)
C8 C9 C10 N1 -67.4(4)
C10 C9 C8 C7 -174.8(3)
C14 C15 C16 C13 1.8(3)
C14 C15 C16 C20 -177.06(16)
C16 C15 C14 C11 -4.9(3)
C16 C15 C14 C1 174.80(19)
N1 C11 C14 C15 -177.68(17)
C12 C11 C14 C15 3.8(3)
N1 C11 C14 C1 2.5(2)
C12 C11 C14 C1 -175.96(18)
C2 C1 C14 C15 -1.7(4)
C6 C1 C14 C15 178.7(2)
C2 C1 C14 C11 178.1(2)
C6 C1 C14 C11 -1.6(2)
N1 C11 C12 C13 -177.7(2)
C14 C11 C12 C13 0.5(3)
C11 C12 C13 C16 -3.7(3)
C15 C16 C13 C12 2.6(3)
C20 C16 C13 C12 -178.52(18)
C15 C16 C20 C19 -56.6(3)
C13 C16 C20 C19 124.5(2)
C15 C16 C20 C21 121.6(2)
C13 C16 C20 C21 -57.3(3)
C21 C20 C19 C18 -7.2(3)
C16 C20 C19 C18 171.06(19)
C21 C20 C19 C17 173.49(19)
C16 C20 C19 C17 -8.3(3)
C20 C19 C17 N2 -153(5)
C18 C19 C17 N2 28(5)
C20 C19 C18 N3 -86(9)
C17 C19 C18 N3 94(9)
C19 C20 C21 C22 165.3(2)
C16 C20 C21 C22 -12.9(3)
C20 C21 C22 C23 -178.1(2)
C21 C22 C23 C26 177.5(2)
C21 C22 C23 C24 -0.9(4)
C24 C23 C26 C27 0.5(4)
C22 C23 C26 C27 -178.0(2)
C25 C28 C27 C26 -0.9(4)
F1 C28 C27 C26 179.2(2)
C23 C26 C27 C28 0.3(4)
C26 C23 C24 C25 -0.8(4)
C22 C23 C24 C25 177.6(3)
C27 C28 C25 C24 0.6(5)
F1 C28 C25 C24 -179.6(3)
C23 C24 C25 C28 0.3(5)
C12 C11 N1 C6 175.8(2)
C14 C11 N1 C6 -2.5(2)
C12 C11 N1 C10 -8.4(4)
C14 C11 N1 C10 173.2(2)
C5 C6 N1 C11 -178.2(2)
C1 C6 N1 C11 1.4(2)
C5 C6 N1 C10 5.9(4)
C1 C6 N1 C10 -174.4(2)
C9 C10 N1 C11 100.4(3)
C9 C10 N1 C6 -84.5(3)
